data_4081478
loop_
_publ_author_name
'McKinty, Adam M.'
'Lund, Clinton'
'Stephan, Douglas W.'

_publ_section_title
;
 A Tridentate-Dithiolate Ruthenium Alkylidene Complex: An Olefin
 Metathesis Catalyst Activated by BCl3
;
_journal_issue 17
_journal_name_full Organometallics
_journal_page_first 4730
_journal_paper_doi 10.1021/om400794u
_journal_volume 32
_journal_year 2013
_chemical_formula_sum 'C33 H42 B Cl5 N2 O Ru S2'
_chemical_formula_weight 835.94
_chemical_name_systematic
; 
 ? 
;
_space_group_IT_number 15
_symmetry_cell_setting monoclinic
_symmetry_space_group_name_Hall '-C 2yc'
_symmetry_space_group_name_H-M 'C 1 2/c 1'
_atom_sites_solution_hydrogens geom
_atom_sites_solution_primary direct
_atom_sites_solution_secondary difmap
_audit_creation_method SHELXL-97
_cell_angle_alpha 90.00
_cell_angle_beta 138.090(9)
_cell_angle_gamma 90.00
_cell_formula_units_Z 8
_cell_length_a 34.706(4)
_cell_length_b 10.5082(13)
_cell_length_c 28.072(4)
_cell_measurement_temperature 150(2)
_cell_volume 6838.5(19)
_computing_structure_refinement 'SHELXL-97 (Sheldrick, 2008)'
_computing_structure_solution 'SHELXS-97 (Sheldrick, 2008)'
_diffrn_ambient_temperature 150(2)
_diffrn_measured_fraction_theta_full 0.989
_diffrn_measured_fraction_theta_max 0.989
_diffrn_radiation_monochromator graphite
_diffrn_radiation_source 'fine-focus sealed tube'
_diffrn_radiation_type MoK\a
_diffrn_radiation_wavelength 0.71073
_diffrn_reflns_av_R_equivalents 0.0840
_diffrn_reflns_av_sigmaI/netI 0.0657
_diffrn_reflns_limit_h_max 45
_diffrn_reflns_limit_h_min -44
_diffrn_reflns_limit_k_max 13
_diffrn_reflns_limit_k_min -13
_diffrn_reflns_limit_l_max 36
_diffrn_reflns_limit_l_min -36
_diffrn_reflns_number 53882
_diffrn_reflns_theta_full 27.75
_diffrn_reflns_theta_max 27.75
_diffrn_reflns_theta_min 1.46
_exptl_absorpt_coefficient_mu 1.004
_exptl_crystal_density_diffrn 1.624
_exptl_crystal_density_method 'not measured'
_exptl_crystal_F_000 3424
_refine_diff_density_max 0.591
_refine_diff_density_min -0.677
_refine_diff_density_rms 0.101
_refine_ls_extinction_method none
_refine_ls_goodness_of_fit_ref 1.249
_refine_ls_hydrogen_treatment mixed
_refine_ls_matrix_type full
_refine_ls_number_parameters 412
_refine_ls_number_reflns 7972
_refine_ls_number_restraints 0
_refine_ls_restrained_S_all 1.249
_refine_ls_R_factor_all 0.0731
_refine_ls_R_factor_gt 0.0389
_refine_ls_shift/su_max 0.002
_refine_ls_shift/su_mean 0.000
_refine_ls_structure_factor_coef Fsqd
_refine_ls_weighting_details 'calc w=1/[\s^2^(Fo^2^)+(0.0100P)^2^+0.0000P] where P=(Fo^2^+2Fc^2^)/3'
_refine_ls_weighting_scheme calc
_refine_ls_wR_factor_gt 0.0572
_refine_ls_wR_factor_ref 0.0623
_reflns_number_gt 5575
_reflns_number_total 7972
_reflns_threshold_expression >2sigma(I)
_cod_data_source_file om400794u_si_003.cif
_cod_data_source_block amm014
_cod_original_cell_volume 6838.5(15)
_cod_original_sg_symbol_H-M C2/c
_cod_database_code 4081478

loop_
_symmetry_equiv_pos_as_xyz
'x, y, z'
'-x, y, -z+1/2'
'x+1/2, y+1/2, z'
'-x+1/2, y+1/2, -z+1/2'
'-x, -y, -z'
'x, -y, z-1/2'
'-x+1/2, -y+1/2, -z'
'x+1/2, -y+1/2, z-1/2'

loop_
_atom_site_label
_atom_site_type_symbol
_atom_site_fract_x
_atom_site_fract_y
_atom_site_fract_z
_atom_site_U_iso_or_equiv
_atom_site_adp_type
_atom_site_occupancy
_atom_site_symmetry_multiplicity
_atom_site_calc_flag
_atom_site_refinement_flags
Ru1 Ru 0.204610(10) 0.36515(2) 0.097865(11) 0.01514(6) Uani 1 1 d .
Cl1 Cl 0.19876(3) 0.39949(7) 0.17725(3) 0.02329(18) Uani 1 1 d .
Cl2 Cl 0.27436(3) 0.02022(7) 0.08161(4) 0.02536(18) Uani 1 1 d .
Cl3 Cl 0.14571(3) 0.07275(7) -0.03698(4) 0.02618(18) Uani 1 1 d .
S1 S 0.20979(3) 0.13147(7) 0.11333(3) 0.01827(16) Uani 1 1 d .
S2 S 0.22643(3) 0.29945(7) 0.04019(3) 0.01813(17) Uani 1 1 d .
O1 O 0.30172(8) 0.32527(16) 0.19483(9) 0.0179(4) Uani 1 1 d .
N1 N 0.16000(10) 0.6383(2) 0.05073(12) 0.0229(6) Uani 1 1 d .
N2 N 0.25341(10) 0.6348(2) 0.14235(11) 0.0189(5) Uani 1 1 d .
C1 C 0.28226(12) 0.1100(3) 0.20356(13) 0.0212(7) Uani 1 1 d .
H1A H 0.2802 0.0583 0.2311 0.025 Uiso 1 1 calc R
H1B H 0.3057 0.0626 0.2016 0.025 Uiso 1 1 calc R
C2 C 0.31145(12) 0.2345(3) 0.24143(13) 0.0213(7) Uani 1 1 d .
H2A H 0.2962 0.2689 0.2578 0.026 Uiso 1 1 calc R
H2B H 0.3534 0.2204 0.2839 0.026 Uiso 1 1 calc R
C3 C 0.33565(12) 0.2962(3) 0.18414(14) 0.0210(7) Uani 1 1 d .
H3A H 0.3468 0.2053 0.1951 0.025 Uiso 1 1 calc R
H3B H 0.3715 0.3475 0.2177 0.025 Uiso 1 1 calc R
C4 C 0.30322(11) 0.3232(3) 0.10842(13) 0.0189(7) Uani 1 1 d .
H4A H 0.3192 0.2679 0.0978 0.023 Uiso 1 1 calc R
H4B H 0.3107 0.4125 0.1060 0.023 Uiso 1 1 calc R
C5 C 0.20621(13) 0.5600(3) 0.09312(14) 0.0180(6) Uani 1 1 d .
C6 C 0.17542(14) 0.7746(3) 0.06796(17) 0.0357(9) Uani 1 1 d .
H6A H 0.1528 0.8185 0.0721 0.043 Uiso 1 1 calc R
H6B H 0.1694 0.8182 0.0315 0.043 Uiso 1 1 calc R
C7 C 0.23840(13) 0.7689(3) 0.13866(15) 0.0268(8) Uani 1 1 d .
H7A H 0.2613 0.8279 0.1398 0.032 Uiso 1 1 calc R
H7B H 0.2446 0.7898 0.1784 0.032 Uiso 1 1 calc R
C8 C 0.31258(12) 0.6104(2) 0.18645(14) 0.0196(7) Uani 1 1 d .
C9 C 0.35172(12) 0.5902(3) 0.25948(14) 0.0188(7) Uani 1 1 d .
C10 C 0.33118(13) 0.5792(3) 0.29126(14) 0.0276(8) Uani 1 1 d .
H10A H 0.3216 0.6640 0.2947 0.041 Uiso 1 1 calc R
H10B H 0.3617 0.5416 0.3390 0.041 Uiso 1 1 calc R
H10C H 0.2968 0.5250 0.2608 0.041 Uiso 1 1 calc R
C11 C 0.40932(13) 0.5824(3) 0.30137(15) 0.0247(7) Uani 1 1 d .
H11 H 0.4363 0.5693 0.3512 0.030 Uiso 1 1 calc R
C12 C 0.42982(13) 0.5928(3) 0.27381(15) 0.0247(7) Uani 1 1 d .
C13 C 0.49342(13) 0.5820(3) 0.32195(16) 0.0360(8) Uani 1 1 d .
H13A H 0.5055 0.4931 0.3364 0.054 Uiso 1 1 calc R
H13B H 0.5151 0.6349 0.3644 0.054 Uiso 1 1 calc R
H13C H 0.5010 0.6111 0.2964 0.054 Uiso 1 1 calc R
C14 C 0.38983(13) 0.6149(3) 0.20124(15) 0.0247(7) Uani 1 1 d .
H14 H 0.4029 0.6225 0.1814 0.030 Uiso 1 1 calc R
C15 C 0.33133(12) 0.6264(3) 0.15673(14) 0.0190(6) Uani 1 1 d .
C16 C 0.28992(13) 0.6574(3) 0.07921(14) 0.0261(7) Uani 1 1 d .
H16A H 0.3083 0.6407 0.0653 0.039 Uiso 1 1 calc R
H16B H 0.2791 0.7474 0.0711 0.039 Uiso 1 1 calc R
H16C H 0.2553 0.6045 0.0505 0.039 Uiso 1 1 calc R
C17 C 0.10039(13) 0.6117(3) -0.01198(15) 0.0261(7) Uani 1 1 d .
C18 C 0.07945(14) 0.6047(3) -0.07814(16) 0.0290(8) Uani 1 1 d .
C19 C 0.11974(14) 0.6114(3) -0.08293(16) 0.0410(9) Uani 1 1 d .
H19A H 0.0974 0.6089 -0.1331 0.061 Uiso 1 1 calc R
H19B H 0.1463 0.5389 -0.0576 0.061 Uiso 1 1 calc R
H19C H 0.1418 0.6909 -0.0612 0.061 Uiso 1 1 calc R
C20 C 0.02114(14) 0.5884(3) -0.13846(17) 0.0359(8) Uani 1 1 d .
H20 H 0.0068 0.5806 -0.1833 0.043 Uiso 1 1 calc R
C21 C -0.01724(15) 0.5828(3) -0.13613(18) 0.0385(9) Uani 1 1 d .
C22 C 0.00482(14) 0.5937(3) -0.07030(18) 0.0366(9) Uani 1 1 d .
H22 H -0.0212 0.5915 -0.0681 0.044 Uiso 1 1 calc R
C23 C 0.06292(14) 0.6076(3) -0.00768(17) 0.0304(8) Uani 1 1 d .
C24 C 0.08570(15) 0.6168(3) 0.06342(17) 0.0470(10) Uani 1 1 d .
H24A H 0.0535 0.6117 0.0564 0.071 Uiso 1 1 calc R
H24B H 0.1058 0.6981 0.0860 0.071 Uiso 1 1 calc R
H24C H 0.1126 0.5467 0.0941 0.071 Uiso 1 1 calc R
C25 C -0.08056(14) 0.5635(3) -0.20236(18) 0.0536(11) Uani 1 1 d .
H25A H -0.1013 0.5757 -0.1913 0.080 Uiso 1 1 calc R
H25B H -0.0874 0.4771 -0.2204 0.080 Uiso 1 1 calc R
H25C H -0.0945 0.6253 -0.2387 0.080 Uiso 1 1 calc R
C26 C 0.12715(12) 0.3490(2) 0.00985(13) 0.0174(6) Uani 1 1 d .
H26 H 0.1177 0.3907 -0.0279 0.021 Uiso 1 1 calc R
C27 C 0.07860(12) 0.2864(3) -0.01286(14) 0.0190(7) Uani 1 1 d .
C28 C 0.02868(13) 0.2686(3) -0.08610(15) 0.0238(7) Uani 1 1 d .
H28 H 0.0271 0.3013 -0.1191 0.029 Uiso 1 1 calc R
C29 C -0.01761(13) 0.2050(3) -0.11067(16) 0.0312(8) Uani 1 1 d .
H29 H -0.0512 0.1935 -0.1605 0.037 Uiso 1 1 calc R
C30 C -0.01580(13) 0.1569(3) -0.06305(16) 0.0335(8) Uani 1 1 d .
H30 H -0.0480 0.1117 -0.0803 0.040 Uiso 1 1 calc R
C31 C 0.03191(13) 0.1743(3) 0.00830(16) 0.0293(8) Uani 1 1 d .
H31 H 0.0326 0.1425 0.0406 0.035 Uiso 1 1 calc R
C32 C 0.07942(13) 0.2377(3) 0.03416(15) 0.0242(7) Uani 1 1 d .
H32 H 0.1128 0.2483 0.0841 0.029 Uiso 1 1 calc R
B1 B 0.21689(14) 0.1244(3) 0.05066(16) 0.0205(7) Uani 1 1 d .
Cl7 Cl -0.0391(3) 0.7551(8) 0.2211(4) 0.181(4) Uani 0.50 1 d P
Cl8 Cl 0.06555(11) 0.6490(2) 0.30305(15) 0.0730(7) Uani 0.50 1 d P
C66 C 0.0418(4) 0.7847(14) 0.2817(6) 0.028(2) Uani 0.50 1 d P
H66A H 0.0391 0.8318 0.3096 0.034 Uiso 0.50 1 calc PR
H66B H 0.0409 0.8348 0.2510 0.034 Uiso 0.50 1 calc PR

loop_
_atom_site_aniso_label
_atom_site_aniso_U_11
_atom_site_aniso_U_22
_atom_site_aniso_U_33
_atom_site_aniso_U_23
_atom_site_aniso_U_13
_atom_site_aniso_U_12
Ru1 0.01852(13) 0.01168(12) 0.01581(11) -0.00029(10) 0.01295(11) -0.00051(12)
Cl1 0.0303(5) 0.0225(4) 0.0254(4) -0.0039(3) 0.0232(4) -0.0027(4)
Cl2 0.0324(5) 0.0172(4) 0.0333(4) -0.0007(3) 0.0265(4) 0.0017(4)
Cl3 0.0287(5) 0.0240(4) 0.0226(4) -0.0062(3) 0.0181(4) -0.0068(4)
S1 0.0220(4) 0.0146(4) 0.0197(4) 0.0007(3) 0.0160(4) -0.0002(4)
S2 0.0234(4) 0.0152(4) 0.0177(4) -0.0005(3) 0.0159(4) -0.0012(3)
O1 0.0218(12) 0.0165(11) 0.0182(10) 0.0001(8) 0.0157(10) 0.0002(9)
N1 0.0180(14) 0.0101(13) 0.0279(13) -0.0008(11) 0.0133(13) -0.0021(13)
N2 0.0227(14) 0.0102(13) 0.0225(12) -0.0028(11) 0.0163(12) -0.0022(12)
C1 0.0228(17) 0.0199(18) 0.0190(14) 0.0079(12) 0.0151(15) 0.0062(14)
C2 0.0228(18) 0.0239(18) 0.0160(14) 0.0034(12) 0.0141(15) 0.0019(15)
C3 0.0204(18) 0.0209(17) 0.0255(16) -0.0026(13) 0.0182(16) -0.0014(14)
C4 0.0241(18) 0.0151(16) 0.0238(15) -0.0031(12) 0.0197(15) -0.0040(14)
C5 0.0206(17) 0.0157(16) 0.0206(14) 0.0015(13) 0.0162(14) -0.0008(15)
C6 0.031(2) 0.015(2) 0.046(2) -0.0012(15) 0.024(2) -0.0004(16)
C7 0.028(2) 0.0130(18) 0.0334(18) -0.0039(13) 0.0209(18) -0.0029(15)
C8 0.0209(18) 0.0105(17) 0.0253(15) -0.0034(12) 0.0166(15) -0.0027(13)
C9 0.0220(18) 0.0117(16) 0.0209(15) -0.0034(12) 0.0154(15) -0.0027(13)
C10 0.033(2) 0.0249(19) 0.0227(16) -0.0019(13) 0.0202(17) 0.0004(15)
C11 0.026(2) 0.0165(17) 0.0193(15) -0.0046(12) 0.0130(16) -0.0033(15)
C12 0.0211(18) 0.0158(17) 0.0315(17) -0.0055(13) 0.0179(17) -0.0038(14)
C13 0.028(2) 0.031(2) 0.042(2) -0.0023(16) 0.0245(19) -0.0035(17)
C14 0.033(2) 0.0173(18) 0.0335(17) -0.0044(14) 0.0276(17) -0.0064(16)
C15 0.0231(17) 0.0095(15) 0.0228(14) -0.0047(12) 0.0167(15) -0.0047(14)
C16 0.033(2) 0.0208(19) 0.0280(16) 0.0007(13) 0.0238(17) 0.0008(15)
C17 0.0222(18) 0.0110(17) 0.0326(17) 0.0035(13) 0.0166(17) 0.0039(14)
C18 0.027(2) 0.0173(19) 0.0331(18) 0.0070(14) 0.0194(18) 0.0024(15)
C19 0.035(2) 0.047(2) 0.0350(19) 0.0086(17) 0.0246(19) -0.0033(19)
C20 0.030(2) 0.024(2) 0.0317(19) 0.0026(15) 0.0167(19) 0.0000(17)
C21 0.024(2) 0.0166(19) 0.044(2) 0.0020(16) 0.016(2) 0.0026(16)
C22 0.025(2) 0.022(2) 0.060(2) 0.0013(17) 0.031(2) 0.0018(16)
C23 0.029(2) 0.0156(19) 0.043(2) 0.0029(15) 0.0258(19) 0.0056(16)
C24 0.047(3) 0.046(2) 0.058(2) 0.0032(19) 0.042(2) 0.011(2)
C25 0.026(2) 0.037(2) 0.056(2) -0.0041(19) 0.017(2) -0.0054(19)
C26 0.0221(17) 0.0103(16) 0.0191(14) 0.0027(12) 0.0151(14) 0.0029(14)
C27 0.0161(17) 0.0146(17) 0.0217(15) 0.0003(12) 0.0127(15) 0.0016(13)
C28 0.0234(19) 0.0188(18) 0.0248(16) -0.0016(13) 0.0166(16) -0.0002(15)
C29 0.0206(19) 0.027(2) 0.0231(16) -0.0077(14) 0.0094(16) -0.0019(16)
C30 0.024(2) 0.029(2) 0.045(2) -0.0103(16) 0.0248(18) -0.0097(16)
C31 0.027(2) 0.030(2) 0.0327(18) 0.0003(14) 0.0227(18) -0.0035(16)
C32 0.0223(18) 0.0210(18) 0.0234(16) -0.0010(13) 0.0153(16) -0.0021(15)
B1 0.026(2) 0.0157(19) 0.0221(16) -0.0029(15) 0.0188(17) -0.0014(17)
Cl7 0.145(5) 0.257(10) 0.097(5) -0.019(5) 0.077(4) 0.039(5)
Cl8 0.0552(16) 0.0675(19) 0.097(2) -0.0112(15) 0.0571(17) -0.0086(14)
C66 -0.009(3) 0.059(6) 0.019(5) -0.009(4) 0.000(4) -0.020(4)

loop_
_atom_type_symbol
_atom_type_description
_atom_type_scat_dispersion_real
_atom_type_scat_dispersion_imag
_atom_type_scat_source
C C 0.0033 0.0016 'International Tables Vol C Tables 4.2.6.8 and 6.1.1.4'
H H 0.0000 0.0000 'International Tables Vol C Tables 4.2.6.8 and 6.1.1.4'
B B 0.0013 0.0007 'International Tables Vol C Tables 4.2.6.8 and 6.1.1.4'
Cl Cl 0.1484 0.1585 'International Tables Vol C Tables 4.2.6.8 and 6.1.1.4'
N N 0.0061 0.0033 'International Tables Vol C Tables 4.2.6.8 and 6.1.1.4'
O O 0.0106 0.0060 'International Tables Vol C Tables 4.2.6.8 and 6.1.1.4'
Ru Ru -1.2594 0.8363 'International Tables Vol C Tables 4.2.6.8 and 6.1.1.4'
S S 0.1246 0.1234 'International Tables Vol C Tables 4.2.6.8 and 6.1.1.4'

loop_
_geom_angle_atom_site_label_1
_geom_angle_atom_site_label_2
_geom_angle_atom_site_label_3
_geom_angle
_geom_angle_site_symmetry_1
_geom_angle_site_symmetry_3
C26 Ru1 C5 94.96(11) . .
C26 Ru1 O1 161.79(9) . .
C5 Ru1 O1 99.89(9) . .
C26 Ru1 S2 86.92(8) . .
C5 Ru1 S2 102.15(7) . .
O1 Ru1 S2 79.73(5) . .
C26 Ru1 Cl1 102.03(8) . .
C5 Ru1 Cl1 86.31(7) . .
O1 Ru1 Cl1 89.46(5) . .
S2 Ru1 Cl1 167.22(3) . .
C26 Ru1 S1 89.27(8) . .
C5 Ru1 S1 175.64(9) . .
O1 Ru1 S1 76.15(5) . .
S2 Ru1 S1 79.07(2) . .
Cl1 Ru1 S1 91.80(2) . .
C1 S1 B1 106.22(13) . .
C1 S1 Ru1 102.22(9) . .
B1 S1 Ru1 85.46(10) . .
C4 S2 B1 104.84(13) . .
C4 S2 Ru1 101.99(8) . .
B1 S2 Ru1 89.73(9) . .
C2 O1 C3 111.8(2) . .
C2 O1 Ru1 109.99(15) . .
C3 O1 Ru1 119.64(14) . .
C5 N1 C17 130.4(2) . .
C5 N1 C6 113.5(2) . .
C17 N1 C6 115.7(2) . .
C5 N2 C8 130.3(2) . .
C5 N2 C7 112.7(2) . .
C8 N2 C7 115.9(2) . .
C2 C1 S1 112.46(19) . .
C2 C1 H1A 109.1 . .
S1 C1 H1A 109.1 . .
C2 C1 H1B 109.1 . .
S1 C1 H1B 109.1 . .
H1A C1 H1B 107.8 . .
O1 C2 C1 110.8(2) . .
O1 C2 H2A 109.5 . .
C1 C2 H2A 109.5 . .
O1 C2 H2B 109.5 . .
C1 C2 H2B 109.5 . .
H2A C2 H2B 108.1 . .
O1 C3 C4 112.4(2) . .
O1 C3 H3A 109.1 . .
C4 C3 H3A 109.1 . .
O1 C3 H3B 109.1 . .
C4 C3 H3B 109.1 . .
H3A C3 H3B 107.9 . .
C3 C4 S2 115.61(19) . .
C3 C4 H4A 108.4 . .
S2 C4 H4A 108.4 . .
C3 C4 H4B 108.4 . .
S2 C4 H4B 108.4 . .
H4A C4 H4B 107.4 . .
N1 C5 N2 106.6(2) . .
N1 C5 Ru1 126.3(2) . .
N2 C5 Ru1 125.5(2) . .
N1 C6 C7 102.1(2) . .
N1 C6 H6A 111.3 . .
C7 C6 H6A 111.3 . .
N1 C6 H6B 111.3 . .
C7 C6 H6B 111.3 . .
H6A C6 H6B 109.2 . .
N2 C7 C6 102.7(2) . .
N2 C7 H7A 111.2 . .
C6 C7 H7A 111.2 . .
N2 C7 H7B 111.2 . .
C6 C7 H7B 111.2 . .
H7A C7 H7B 109.1 . .
C9 C8 C15 121.2(3) . .
C9 C8 N2 120.1(2) . .
C15 C8 N2 118.0(2) . .
C11 C9 C8 118.2(3) . .
C11 C9 C10 121.2(2) . .
C8 C9 C10 120.7(3) . .
C9 C10 H10A 109.5 . .
C9 C10 H10B 109.5 . .
H10A C10 H10B 109.5 . .
C9 C10 H10C 109.5 . .
H10A C10 H10C 109.5 . .
H10B C10 H10C 109.5 . .
C9 C11 C12 122.7(3) . .
C9 C11 H11 118.7 . .
C12 C11 H11 118.7 . .
C14 C12 C11 117.6(3) . .
C14 C12 C13 121.8(3) . .
C11 C12 C13 120.6(3) . .
C12 C13 H13A 109.5 . .
C12 C13 H13B 109.5 . .
H13A C13 H13B 109.5 . .
C12 C13 H13C 109.5 . .
H13A C13 H13C 109.5 . .
H13B C13 H13C 109.5 . .
C12 C14 C15 122.1(3) . .
C12 C14 H14 118.9 . .
C15 C14 H14 118.9 . .
C14 C15 C8 118.1(2) . .
C14 C15 C16 120.4(2) . .
C8 C15 C16 121.5(3) . .
C15 C16 H16A 109.5 . .
C15 C16 H16B 109.5 . .
H16A C16 H16B 109.5 . .
C15 C16 H16C 109.5 . .
H16A C16 H16C 109.5 . .
H16B C16 H16C 109.5 . .
C23 C17 C18 121.0(3) . .
C23 C17 N1 119.3(3) . .
C18 C17 N1 119.3(3) . .
C20 C18 C17 118.3(3) . .
C20 C18 C19 120.7(3) . .
C17 C18 C19 121.0(3) . .
C18 C19 H19A 109.5 . .
C18 C19 H19B 109.5 . .
H19A C19 H19B 109.5 . .
C18 C19 H19C 109.5 . .
H19A C19 H19C 109.5 . .
H19B C19 H19C 109.5 . .
C18 C20 C21 122.2(3) . .
C18 C20 H20 118.9 . .
C21 C20 H20 118.9 . .
C22 C21 C20 117.7(3) . .
C22 C21 C25 120.8(3) . .
C20 C21 C25 121.5(3) . .
C23 C22 C21 122.9(3) . .
C23 C22 H22 118.6 . .
C21 C22 H22 118.6 . .
C22 C23 C17 117.8(3) . .
C22 C23 C24 121.6(3) . .
C17 C23 C24 120.6(3) . .
C23 C24 H24A 109.5 . .
C23 C24 H24B 109.5 . .
H24A C24 H24B 109.5 . .
C23 C24 H24C 109.5 . .
H24A C24 H24C 109.5 . .
H24B C24 H24C 109.5 . .
C21 C25 H25A 109.5 . .
C21 C25 H25B 109.5 . .
H25A C25 H25B 109.5 . .
C21 C25 H25C 109.5 . .
H25A C25 H25C 109.5 . .
H25B C25 H25C 109.5 . .
C27 C26 Ru1 133.26(19) . .
C27 C26 H26 113.4 . .
Ru1 C26 H26 113.4 . .
C32 C27 C28 118.2(3) . .
C32 C27 C26 123.7(3) . .
C28 C27 C26 118.1(2) . .
C29 C28 C27 120.9(3) . .
C29 C28 H28 119.6 . .
C27 C28 H28 119.6 . .
C28 C29 C30 120.0(3) . .
C28 C29 H29 120.0 . .
C30 C29 H29 120.0 . .
C31 C30 C29 120.2(3) . .
C31 C30 H30 119.9 . .
C29 C30 H30 119.9 . .
C30 C31 C32 120.5(3) . .
C30 C31 H31 119.8 . .
C32 C31 H31 119.8 . .
C31 C32 C27 120.2(3) . .
C31 C32 H32 119.9 . .
C27 C32 H32 119.9 . .
Cl2 B1 Cl3 111.18(16) . .
Cl2 B1 S2 113.11(17) . .
Cl3 B1 S2 106.78(16) . .
Cl2 B1 S1 114.75(16) . .
Cl3 B1 S1 105.74(16) . .
S2 B1 S1 104.62(15) . .
C66 Cl7 Cl8 139(3) 2 2
C66 Cl7 Cl7 101(3) 2 2
Cl8 Cl7 Cl7 118.2(3) 2 2
C66 Cl7 C66 92(3) 2 .
Cl8 Cl7 C66 127.4(8) 2 .
Cl7 Cl7 C66 9.2(6) 2 .
Cl7 Cl8 C66 7.8(6) 2 .
Cl7 C66 Cl8 33(3) 2 .
Cl7 C66 Cl7 70(3) 2 .
Cl8 C66 Cl7 101.5(8) . .
Cl7 C66 C66 79(3) 2 2
Cl8 C66 C66 110.8(3) . 2
Cl7 C66 C66 9.2(6) . 2
Cl7 C66 H66A 119.8 2 .
Cl8 C66 H66A 119.8 . .
Cl7 C66 H66A 81.1 . .
C66 C66 H66A 76.8 2 .
Cl7 C66 H66B 119.8 2 .
Cl8 C66 H66B 119.8 . .
Cl7 C66 H66B 103.5 . .
C66 C66 H66B 98.2 2 .
H66A C66 H66B 117.6 . .

loop_
_geom_bond_atom_site_label_1
_geom_bond_atom_site_label_2
_geom_bond_distance
_geom_bond_site_symmetry_2
Ru1 C26 1.864(3) .
Ru1 C5 2.056(3) .
Ru1 O1 2.3000(19) .
Ru1 S2 2.3444(7) .
Ru1 Cl1 2.4105(7) .
Ru1 S1 2.4767(8) .
Cl2 B1 1.831(3) .
Cl3 B1 1.845(3) .
S1 C1 1.819(3) .
S1 B1 1.951(3) .
S2 C4 1.799(3) .
S2 B1 1.929(3) .
O1 C2 1.441(3) .
O1 C3 1.448(3) .
N1 C5 1.351(3) .
N1 C17 1.427(4) .
N1 C6 1.478(3) .
N2 C5 1.357(3) .
N2 C8 1.425(3) .
N2 C7 1.479(3) .
C1 C2 1.505(4) .
C1 H1A 0.9900 .
C1 H1B 0.9900 .
C2 H2A 0.9900 .
C2 H2B 0.9900 .
C3 C4 1.518(3) .
C3 H3A 0.9900 .
C3 H3B 0.9900 .
C4 H4A 0.9900 .
C4 H4B 0.9900 .
C6 C7 1.504(4) .
C6 H6A 0.9900 .
C6 H6B 0.9900 .
C7 H7A 0.9900 .
C7 H7B 0.9900 .
C8 C9 1.396(3) .
C8 C15 1.398(4) .
C9 C11 1.374(4) .
C9 C10 1.504(4) .
C10 H10A 0.9800 .
C10 H10B 0.9800 .
C10 H10C 0.9800 .
C11 C12 1.391(4) .
C11 H11 0.9500 .
C12 C14 1.387(4) .
C12 C13 1.507(4) .
C13 H13A 0.9800 .
C13 H13B 0.9800 .
C13 H13C 0.9800 .
C14 C15 1.387(4) .
C14 H14 0.9500 .
C15 C16 1.501(3) .
C16 H16A 0.9800 .
C16 H16B 0.9800 .
C16 H16C 0.9800 .
C17 C23 1.393(4) .
C17 C18 1.405(4) .
C18 C20 1.375(4) .
C18 C19 1.503(4) .
C19 H19A 0.9800 .
C19 H19B 0.9800 .
C19 H19C 0.9800 .
C20 C21 1.383(4) .
C20 H20 0.9500 .
C21 C22 1.381(4) .
C21 C25 1.499(4) .
C22 C23 1.379(4) .
C22 H22 0.9500 .
C23 C24 1.507(4) .
C24 H24A 0.9800 .
C24 H24B 0.9800 .
C24 H24C 0.9800 .
C25 H25A 0.9800 .
C25 H25B 0.9800 .
C25 H25C 0.9800 .
C26 C27 1.443(4) .
C26 H26 0.9500 .
C27 C32 1.396(3) .
C27 C28 1.401(4) .
C28 C29 1.362(4) .
C28 H28 0.9500 .
C29 C30 1.386(4) .
C29 H29 0.9500 .
C30 C31 1.360(4) .
C30 H30 0.9500 .
C31 C32 1.382(4) .
C31 H31 0.9500 .
C32 H32 0.9500 .
Cl7 C66 0.32(2) 2
Cl7 Cl8 1.273(8) 2
Cl7 Cl7 1.854(14) 2
Cl7 C66 1.941(7) .
Cl8 Cl7 1.273(8) 2
Cl8 C66 1.528(15) .
C66 Cl7 0.32(2) 2
C66 C66 1.977(17) 2
C66 H66A 0.9900 .
C66 H66B 0.9900 .

loop_
_geom_torsion_atom_site_label_1
_geom_torsion_atom_site_label_2
_geom_torsion_atom_site_label_3
_geom_torsion_atom_site_label_4
_geom_torsion
_geom_torsion_site_symmetry_1
_geom_torsion_site_symmetry_4
C26 Ru1 S1 C1 -174.44(12) . .
C5 Ru1 S1 C1 -8.2(10) . .
O1 Ru1 S1 C1 16.57(10) . .
S2 Ru1 S1 C1 98.56(9) . .
Cl1 Ru1 S1 C1 -72.43(9) . .
C26 Ru1 S1 B1 79.92(13) . .
C5 Ru1 S1 B1 -113.8(10) . .
O1 Ru1 S1 B1 -89.06(11) . .
S2 Ru1 S1 B1 -7.08(10) . .
Cl1 Ru1 S1 B1 -178.06(10) . .
C26 Ru1 S2 C4 172.16(12) . .
C5 Ru1 S2 C4 77.75(12) . .
O1 Ru1 S2 C4 -20.27(10) . .
Cl1 Ru1 S2 C4 -52.91(16) . .
S1 Ru1 S2 C4 -97.99(9) . .
C26 Ru1 S2 B1 -82.72(12) . .
C5 Ru1 S2 B1 -177.13(13) . .
O1 Ru1 S2 B1 84.85(11) . .
Cl1 Ru1 S2 B1 52.22(16) . .
S1 Ru1 S2 B1 7.14(10) . .
C26 Ru1 O1 C2 -80.4(3) . .
C5 Ru1 O1 C2 135.46(16) . .
S2 Ru1 O1 C2 -123.85(15) . .
Cl1 Ru1 O1 C2 49.30(15) . .
S1 Ru1 O1 C2 -42.69(14) . .
C26 Ru1 O1 C3 51.1(4) . .
C5 Ru1 O1 C3 -93.10(18) . .
S2 Ru1 O1 C3 7.59(16) . .
Cl1 Ru1 O1 C3 -179.26(17) . .
S1 Ru1 O1 C3 88.75(17) . .
B1 S1 C1 C2 96.0(2) . .
Ru1 S1 C1 C2 7.2(2) . .
C3 O1 C2 C1 -74.1(3) . .
Ru1 O1 C2 C1 61.3(2) . .
S1 C1 C2 O1 -43.4(3) . .
C2 O1 C3 C4 142.6(2) . .
Ru1 O1 C3 C4 11.9(3) . .
O1 C3 C4 S2 -32.4(3) . .
B1 S2 C4 C3 -57.4(2) . .
Ru1 S2 C4 C3 35.5(2) . .
C17 N1 C5 N2 175.4(2) . .
C6 N1 C5 N2 3.7(3) . .
C17 N1 C5 Ru1 -18.0(4) . .
C6 N1 C5 Ru1 170.30(19) . .
C8 N2 C5 N1 -160.4(2) . .
C7 N2 C5 N1 6.9(3) . .
C8 N2 C5 Ru1 32.9(4) . .
C7 N2 C5 Ru1 -159.81(18) . .
C26 Ru1 C5 N1 18.9(2) . .
O1 Ru1 C5 N1 -171.7(2) . .
S2 Ru1 C5 N1 106.8(2) . .
Cl1 Ru1 C5 N1 -82.8(2) . .
S1 Ru1 C5 N1 -147.3(9) . .
C26 Ru1 C5 N2 -176.9(2) . .
O1 Ru1 C5 N2 -7.5(2) . .
S2 Ru1 C5 N2 -89.0(2) . .
Cl1 Ru1 C5 N2 81.3(2) . .
S1 Ru1 C5 N2 16.9(12) . .
C5 N1 C6 C7 -12.1(3) . .
C17 N1 C6 C7 174.9(2) . .
C5 N2 C7 C6 -14.1(3) . .
C8 N2 C7 C6 155.2(2) . .
N1 C6 C7 N2 14.5(3) . .
C5 N2 C8 C9 -107.7(3) . .
C7 N2 C8 C9 85.3(3) . .
C5 N2 C8 C15 81.7(4) . .
C7 N2 C8 C15 -85.3(3) . .
C15 C8 C9 C11 -2.0(4) . .
N2 C8 C9 C11 -172.2(3) . .
C15 C8 C9 C10 177.1(2) . .
N2 C8 C9 C10 6.9(4) . .
C8 C9 C11 C12 -0.5(4) . .
C10 C9 C11 C12 -179.7(2) . .
C9 C11 C12 C14 1.5(4) . .
C9 C11 C12 C13 -179.3(3) . .
C11 C12 C14 C15 -0.1(4) . .
C13 C12 C14 C15 -179.2(3) . .
C12 C14 C15 C8 -2.3(4) . .
C12 C14 C15 C16 176.7(3) . .
C9 C8 C15 C14 3.4(4) . .
N2 C8 C15 C14 173.8(2) . .
C9 C8 C15 C16 -175.5(2) . .
N2 C8 C15 C16 -5.1(4) . .
C5 N1 C17 C23 104.0(3) . .
C6 N1 C17 C23 -84.4(3) . .
C5 N1 C17 C18 -83.3(4) . .
C6 N1 C17 C18 88.3(3) . .
C23 C17 C18 C20 -2.6(4) . .
N1 C17 C18 C20 -175.3(3) . .
C23 C17 C18 C19 178.9(3) . .
N1 C17 C18 C19 6.3(4) . .
C17 C18 C20 C21 2.1(5) . .
C19 C18 C20 C21 -179.4(3) . .
C18 C20 C21 C22 -0.3(5) . .
C18 C20 C21 C25 -179.3(3) . .
C20 C21 C22 C23 -1.1(5) . .
C25 C21 C22 C23 177.9(3) . .
C21 C22 C23 C17 0.5(5) . .
C21 C22 C23 C24 -178.9(3) . .
C18 C17 C23 C22 1.4(4) . .
N1 C17 C23 C22 174.0(3) . .
C18 C17 C23 C24 -179.2(3) . .
N1 C17 C23 C24 -6.6(4) . .
C5 Ru1 C26 C27 -127.9(3) . .
O1 Ru1 C26 C27 87.4(4) . .
S2 Ru1 C26 C27 130.1(3) . .
Cl1 Ru1 C26 C27 -40.6(3) . .
S1 Ru1 C26 C27 51.0(3) . .
Ru1 C26 C27 C32 11.3(4) . .
Ru1 C26 C27 C28 -166.0(2) . .
C32 C27 C28 C29 -0.4(4) . .
C26 C27 C28 C29 177.0(3) . .
C27 C28 C29 C30 0.1(4) . .
C28 C29 C30 C31 0.7(5) . .
C29 C30 C31 C32 -1.2(5) . .
C30 C31 C32 C27 0.9(5) . .
C28 C27 C32 C31 -0.1(4) . .
C26 C27 C32 C31 -177.3(3) . .
C4 S2 B1 Cl2 -32.45(18) . .
Ru1 S2 B1 Cl2 -134.79(14) . .
C4 S2 B1 Cl3 -155.07(14) . .
Ru1 S2 B1 Cl3 102.59(13) . .
C4 S2 B1 S1 93.13(16) . .
Ru1 S2 B1 S1 -9.21(13) . .
C1 S1 B1 Cl2 31.9(2) . .
Ru1 S1 B1 Cl2 133.28(17) . .
C1 S1 B1 Cl3 154.76(14) . .
Ru1 S1 B1 Cl3 -103.81(14) . .
C1 S1 B1 S2 -92.69(16) . .
Ru1 S1 B1 S2 8.74(12) . .
Cl7 Cl8 C66 Cl7 13(5) 2 .
Cl7 Cl8 C66 C66 13(4) 2 2
C66 Cl7 C66 Cl7 -173(7) 2 2
Cl8 Cl7 C66 Cl7 -3(3) 2 2
C66 Cl7 C66 Cl8 180(100) 2 .
Cl8 Cl7 C66 Cl8 -10.6(6) 2 .
Cl7 Cl7 C66 Cl8 -8(3) 2 .
Cl8 Cl7 C66 C66 170(3) 2 2
Cl7 Cl7 C66 C66 173(7) 2 2
